data_7202386
loop_
_publ_author_name
'Klap\"otke, Thomas M.'
'Mayer, Peter'
'Stierstorfer, J\"org'
'Weigand, Jan J.'

_publ_section_title
;
 Bistetrazolylamines---synthesis and characterization
;
_journal_issue 43
_journal_name_full 'Journal of Materials Chemistry'
_journal_page_first 5248
_journal_paper_doi 10.1039/b811273h
_journal_volume 18
_journal_year 2008
_chemical_formula_moiety 'C5 H9 N9'
_chemical_formula_sum 'C5 H9 N9'
_chemical_formula_weight 195.21
_chemical_name_common 5,5-Bis(2-methyltetrazolyl)methylamine
_chemical_name_systematic 5,5-Bis(2-methyltetrazolyl)methylamine
_space_group_IT_number 11
_symmetry_cell_setting monoclinic
_symmetry_space_group_name_Hall '-P 2yb'
_symmetry_space_group_name_H-M 'P 1 21/m 1'
_atom_sites_solution_hydrogens geom
_atom_sites_solution_primary direct
_atom_sites_solution_secondary difmap
_audit_creation_date
;
'Thu May 18 10:34:01 2006'
;
_audit_creation_method SHELXL-97
_audit_update_record 13.09.2006
_cell_angle_alpha 90.00
_cell_angle_beta 95.60(3)
_cell_angle_gamma 90.00
_cell_formula_units_Z 2
_cell_length_a 3.8520(12)
_cell_length_b 19.395(5)
_cell_length_c 5.7690(18)
_cell_measurement_temperature 200(2)
_cell_measurement_theta_max 27.4931
_cell_measurement_theta_min 4.1154
_cell_volume 428.9(2)
_computing_cell_refinement
;
CrysAlis RED, Oxford Diffraction Ltd.,
Version 1.171.27p5 beta (release 01-04-2005 CrysAlis171 .NET)
(compiled Apr 1 2005,17:53:34)
;
_computing_data_collection
;
CrysAlis CCD, Oxford Diffraction Ltd.,
Version 1.171.27p5 beta (release 01-04-2005 CrysAlis171 .NET)
(compiled Apr 1 2005,17:53:34)
;
_computing_data_reduction
;
CrysAlis RED, Oxford Diffraction Ltd.,
Version 1.171.27p5 beta (release 01-04-2005 CrysAlis171 .NET)
(compiled Apr 1 2005,17:53:34)
;
_computing_molecular_graphics
;
'ORTEP (M. N. Burnett, C. K. Johnson, ORTEP-III: Oak Ridge Thermal Ellipsoid
;
_computing_publication_material 'PLATON (A. L. Spek, Acta Crystallogr, Sect. A, 1990, 46, C34, 1995 version).'
_computing_structure_refinement 'SHELXL-97 (Sheldrick, 1997)'
_computing_structure_solution SIR-92
_diffrn_ambient_temperature 200
_diffrn_detector_area_resol_mean 15.9809
_diffrn_measured_fraction_theta_full 0.995
_diffrn_measured_fraction_theta_max 0.995
_diffrn_measurement_device 'CCD camera on \k-goniostat'
_diffrn_measurement_device_type KappaCCD
_diffrn_measurement_method omega-scan
_diffrn_orient_matrix_UB_11 0.0771653970
_diffrn_orient_matrix_UB_12 -0.0289365917
_diffrn_orient_matrix_UB_13 0.0597697157
_diffrn_orient_matrix_UB_21 -0.1426464555
_diffrn_orient_matrix_UB_22 -0.0208371567
_diffrn_orient_matrix_UB_23 -0.0447754639
_diffrn_orient_matrix_UB_31 0.0890912670
_diffrn_orient_matrix_UB_32 -0.0081204923
_diffrn_orient_matrix_UB_33 -0.0984096142
_diffrn_radiation_collimation 0.5
_diffrn_radiation_monochromator graphite
_diffrn_radiation_source 'fine-focus sealed tube'
_diffrn_radiation_type 'Mo K\a'
_diffrn_radiation_wavelength 0.71073
_diffrn_reflns_av_R_equivalents 0.0334
_diffrn_reflns_av_sigmaI/netI 0.0377
_diffrn_reflns_limit_h_max 4
_diffrn_reflns_limit_h_min -4
_diffrn_reflns_limit_k_max 23
_diffrn_reflns_limit_k_min -17
_diffrn_reflns_limit_l_max 7
_diffrn_reflns_limit_l_min -6
_diffrn_reflns_number 2226
_diffrn_reflns_theta_full 26.00
_diffrn_reflns_theta_max 26.00
_diffrn_reflns_theta_min 4.12
_diffrn_source_current 40
_diffrn_source_type 'Spellman generator'
_diffrn_source_voltage 50
_exptl_absorpt_coefficient_mu 0.112
_exptl_absorpt_correction_T_max 0.99000
_exptl_absorpt_correction_T_min 0.96111
_exptl_absorpt_correction_type multi-scan
_exptl_absorpt_process_details
;SCALE3 ABSPACK - An Oxford Diffraction program (1.0.4,gui:1.0.3)
(C) 2005 Oxford Diffraction Ltd.
;
_exptl_crystal_colour colorless
_exptl_crystal_density_diffrn 1.511
_exptl_crystal_density_method 'not measured'
_exptl_crystal_description needles
_exptl_crystal_F_000 204
_exptl_crystal_size_max 0.26
_exptl_crystal_size_mid 0.15
_exptl_crystal_size_min 0.12
_refine_diff_density_max 0.215
_refine_diff_density_min -0.228
_refine_diff_density_rms 0.050
_refine_ls_extinction_method none
_refine_ls_goodness_of_fit_ref 1.176
_refine_ls_hydrogen_treatment refall
_refine_ls_matrix_type full
_refine_ls_number_parameters 86
_refine_ls_number_reflns 862
_refine_ls_number_restraints 0
_refine_ls_restrained_S_all 1.176
_refine_ls_R_factor_all 0.0714
_refine_ls_R_factor_gt 0.0570
_refine_ls_shift/su_max 0.000
_refine_ls_shift/su_mean 0.000
_refine_ls_structure_factor_coef Fsqd
_refine_ls_weighting_scheme calc
_refine_ls_wR_factor_gt 0.1252
_refine_ls_wR_factor_ref 0.1353
_reflns_number_gt 724
_reflns_number_total 862
_reflns_threshold_expression >2sigma(I)
_cod_data_source_file b811273h.txt
_cod_data_source_block bx211ma
_cod_original_sg_symbol_H-M P21/m
_cod_database_code 7202386

loop_
_symmetry_equiv_pos_as_xyz
'x, y, z'
'-x, y+1/2, -z'
'-x, -y, -z'
'x, -y-1/2, z'

loop_
_atom_site_label
_atom_site_type_symbol
_atom_site_fract_x
_atom_site_fract_y
_atom_site_fract_z
_atom_site_U_iso_or_equiv
_atom_site_adp_type
_atom_site_occupancy
_atom_site_symmetry_multiplicity
_atom_site_calc_flag
_atom_site_refinement_flags
_atom_site_disorder_assembly
_atom_site_disorder_group
C5 C 0.7921(10) 0.7500 1.4554(6) 0.0381(8) Uani 1 2 d S . .
C3 C 0.0926(8) 0.57015(14) 0.7316(5) 0.0395(7) Uani 1 1 d . . .
H1 H 0.943(8) 0.7088(14) 1.470(5) 0.056(8) Uiso 1 1 d . . .
H6 H -0.090(9) 0.5930(16) 0.665(5) 0.065(9) Uiso 1 1 d . . .
H4 H 0.258(8) 0.5695(16) 0.606(5) 0.065(9) Uiso 1 1 d . . .
H5 H 0.066(8) 0.5246(18) 0.782(6) 0.075(10) Uiso 1 1 d . . .
H2 H 0.641(12) 0.7500 1.583(7) 0.064(13) Uiso 1 2 d S . .
N3 N 0.2646(5) 0.60868(9) 0.9264(3) 0.0323(5) Uani 1 1 d . . .
N1 N 0.5964(7) 0.7500 1.2239(4) 0.0327(7) Uani 1 2 d S . .
N2 N 0.3074(5) 0.67733(9) 0.9236(3) 0.0330(5) Uani 1 1 d . . .
N4 N 0.3996(6) 0.57888(10) 1.1176(3) 0.0414(6) Uani 1 1 d . . .
N5 N 0.5412(6) 0.62860(10) 1.2541(3) 0.0402(6) Uani 1 1 d . . .
C1 C 0.4802(5) 0.68755(11) 1.1310(4) 0.0287(5) Uani 1 1 d . . .

loop_
_atom_site_aniso_label
_atom_site_aniso_U_11
_atom_site_aniso_U_22
_atom_site_aniso_U_33
_atom_site_aniso_U_23
_atom_site_aniso_U_13
_atom_site_aniso_U_12
C5 0.040(2) 0.042(2) 0.0298(19) 0.000 -0.0057(15) 0.000
C3 0.0464(15) 0.0335(14) 0.0363(15) -0.0013(11) -0.0070(12) -0.0050(12)
N3 0.0403(11) 0.0281(10) 0.0279(10) 0.0016(8) 0.0007(8) 0.0008(8)
N1 0.0396(15) 0.0299(14) 0.0275(14) 0.000 -0.0029(12) 0.000
N2 0.0397(11) 0.0280(10) 0.0303(11) 0.0014(8) -0.0018(8) -0.0026(8)
N4 0.0606(14) 0.0300(11) 0.0319(11) 0.0023(8) -0.0034(10) 0.0020(9)
N5 0.0530(13) 0.0324(11) 0.0334(11) 0.0012(8) -0.0053(9) 0.0034(9)
C1 0.0313(11) 0.0290(12) 0.0261(12) 0.0019(9) 0.0037(9) 0.0030(9)

loop_
_atom_type_symbol
_atom_type_description
_atom_type_scat_dispersion_real
_atom_type_scat_dispersion_imag
_atom_type_scat_source
C C 0.0033 0.0016 'International Tables Vol C Tables 4.2.6.8 and 6.1.1.4'
H H 0.0000 0.0000 'International Tables Vol C Tables 4.2.6.8 and 6.1.1.4'
N N 0.0061 0.0033 'International Tables Vol C Tables 4.2.6.8 and 6.1.1.4'

loop_
_exptl_crystal_face_index_h
_exptl_crystal_face_index_k
_exptl_crystal_face_index_l
_exptl_crystal_face_perp_dist
? ? ? ?

loop_
_geom_angle_atom_site_label_1
_geom_angle_atom_site_label_2
_geom_angle_atom_site_label_3
_geom_angle
_geom_angle_site_symmetry_1
_geom_angle_site_symmetry_3
_geom_angle_publ_flag
N1 C5 H1 108.9(16) . . ?
N1 C5 H2 113(3) . . ?
H1 C5 H2 109(2) . . ?
N3 C3 H6 111(2) . . ?
N3 C3 H4 106.8(18) . . ?
H6 C3 H4 103(3) . . ?
N3 C3 H5 107(2) . . ?
H6 C3 H5 120(3) . . ?
H4 C3 H5 108(3) . . ?
N4 N3 N2 114.17(17) . . ?
N4 N3 C3 122.6(2) . . ?
N2 N3 C3 123.22(18) . . ?
C1 N1 C1 122.5(3) . 4_575 ?
C1 N1 C5 118.12(13) . . ?
C1 N1 C5 118.12(13) 4_575 . ?
C1 N2 N3 100.90(16) . . ?
N3 N4 N5 106.61(18) . . ?
N4 N5 C1 105.19(18) . . ?
N2 C1 N5 113.13(19) . . ?
N2 C1 N1 126.6(2) . . ?
N5 C1 N1 120.2(2) . . ?

loop_
_geom_bond_atom_site_label_1
_geom_bond_atom_site_label_2
_geom_bond_distance
_geom_bond_site_symmetry_2
_geom_bond_publ_flag
C5 N1 1.468(4) . ?
C5 H1 0.99(3) . ?
C5 H2 0.98(4) . ?
C3 N3 1.454(3) . ?
C3 H6 0.88(3) . ?
C3 H4 1.01(3) . ?
C3 H5 0.94(4) . ?
N3 N4 1.307(3) . ?
N3 N2 1.342(3) . ?
N1 C1 1.381(2) . ?
N1 C1 1.381(2) 4_575 ?
N2 C1 1.326(3) . ?
N4 N5 1.328(3) . ?
N5 C1 1.354(3) . ?

loop_
_geom_contact_atom_site_label_1
_geom_contact_atom_site_label_2
_geom_contact_distance
_geom_contact_site_symmetry_1
_geom_contact_site_symmetry_2
_geom_contact_publ_flag
? ? ? ? ? ?

loop_
_geom_hbond_atom_site_label_D
_geom_hbond_atom_site_label_H
_geom_hbond_atom_site_label_A
_geom_hbond_distance_DH
_geom_hbond_distance_HA
_geom_hbond_distance_DA
_geom_hbond_angle_DHA
_geom_hbond_site_symmetry_A
? ? ? ? ? ? ? ?

loop_
_geom_torsion_atom_site_label_1
_geom_torsion_atom_site_label_2
_geom_torsion_atom_site_label_3
_geom_torsion_atom_site_label_4
_geom_torsion
_geom_torsion_site_symmetry_1
_geom_torsion_site_symmetry_2
_geom_torsion_site_symmetry_3
_geom_torsion_site_symmetry_4
_geom_torsion_publ_flag
N4 N3 N2 C1 -0.2(2) . . . . ?
C3 N3 N2 C1 -178.5(2) . . . . ?
N2 N3 N4 N5 0.2(3) . . . . ?
C3 N3 N4 N5 178.5(2) . . . . ?
N3 N4 N5 C1 -0.1(2) . . . . ?
N3 N2 C1 N5 0.2(2) . . . . ?
N3 N2 C1 N1 179.9(2) . . . . ?
N4 N5 C1 N2 0.0(3) . . . . ?
N4 N5 C1 N1 -179.8(2) . . . . ?
C1 N1 C1 N2 14.6(4) 4_575 . . . ?
C5 N1 C1 N2 -178.4(3) . . . . ?
C1 N1 C1 N5 -165.77(18) 4_575 . . . ?
C5 N1 C1 N5 1.3(4) . . . . ?
